data_7224813
loop_
_publ_author_name
'Ghorai, Pravat'
'Chakraborty, Anindita'
'Panja, Anangamohan'
'Mondal, Tapan K.'
'Saha, Amrita'

_publ_section_title
;
 Mono- and di-nuclear nickel(II) complexes derived from NNO donor ligands:
 Syntheses, crystal structures and magnetic studies of dinuclear analogues
;
_journal_name_full 'RSC Adv.'
_journal_paper_doi 10.1039/C6RA02982E
_journal_year 2016
_chemical_formula_sum 'C40 H36 N8 Ni2 O4 S2'
_chemical_formula_weight 874.31
_chemical_name_systematic
;
 ?
;
_space_group_IT_number 2
_symmetry_cell_setting triclinic
_symmetry_space_group_name_Hall '-P 1'
_symmetry_space_group_name_H-M 'P -1'
_atom_sites_solution_hydrogens geom
_atom_sites_solution_primary direct
_atom_sites_solution_secondary difmap
_audit_creation_method SHELXL-97
_audit_update_record
;
2016-01-26 deposited with the CCDC.
2016-04-01 downloaded from the CCDC.
;
_cell_angle_alpha 73.787(7)
_cell_angle_beta 68.999(7)
_cell_angle_gamma 84.003(7)
_cell_formula_units_Z 1
_cell_length_a 9.488(3)
_cell_length_b 10.734(4)
_cell_length_c 11.133(4)
_cell_measurement_reflns_used 674
_cell_measurement_temperature 298(2)
_cell_measurement_theta_max 27.50
_cell_measurement_theta_min 1.98
_cell_volume 1016.4(6)
_computing_cell_refinement 'Bruker Smart'
_computing_data_collection 'Bruker Smart'
_computing_data_reduction 'Bruker Saint'
_computing_molecular_graphics 'Platon (Spek, 2008)and Mercury (CCDC)'
_computing_publication_material 'SHELXL-2013 (Sheldrick,2013)'
_computing_structure_refinement 'SHELXL-2013 (Sheldrick,2013)'
_computing_structure_solution 'SHELXS-2013 (Sheldrick,2013)'
_diffrn_ambient_temperature 298(2)
_diffrn_measured_fraction_theta_full 0.980
_diffrn_measured_fraction_theta_max 0.980
_diffrn_measurement_device_type CCD
_diffrn_measurement_method 'omega and phi scans'
_diffrn_radiation_monochromator graphite
_diffrn_radiation_source 'fine-focus sealed tube'
_diffrn_radiation_type MoK\a
_diffrn_radiation_wavelength 0.71073
_diffrn_reflns_av_R_equivalents 0.0583
_diffrn_reflns_av_sigmaI/netI 0.0816
_diffrn_reflns_limit_h_max 12
_diffrn_reflns_limit_h_min -11
_diffrn_reflns_limit_k_max 13
_diffrn_reflns_limit_k_min -13
_diffrn_reflns_limit_l_max 14
_diffrn_reflns_limit_l_min -14
_diffrn_reflns_number 9071
_diffrn_reflns_theta_full 27.50
_diffrn_reflns_theta_max 27.50
_diffrn_reflns_theta_min 1.98
_exptl_absorpt_coefficient_mu 1.080
_exptl_absorpt_correction_T_max 0.873
_exptl_absorpt_correction_T_min 0.782
_exptl_absorpt_correction_type empirical
_exptl_absorpt_process_details Sadabs
_exptl_crystal_colour Brown
_exptl_crystal_density_diffrn 1.428
_exptl_crystal_density_method 'not measured'
_exptl_crystal_description Block
_exptl_crystal_F_000 452
_exptl_crystal_size_max 0.28
_exptl_crystal_size_mid 0.22
_exptl_crystal_size_min 0.18
_refine_diff_density_max 1.497
_refine_diff_density_min -1.080
_refine_diff_density_rms 0.213
_refine_ls_extinction_method none
_refine_ls_goodness_of_fit_ref 1.078
_refine_ls_hydrogen_treatment mixed
_refine_ls_matrix_type full
_refine_ls_number_parameters 253
_refine_ls_number_reflns 4260
_refine_ls_number_restraints 0
_refine_ls_restrained_S_all 1.078
_refine_ls_R_factor_all 0.1338
_refine_ls_R_factor_gt 0.1037
_refine_ls_shift/su_max 0.041
_refine_ls_shift/su_mean 0.006
_refine_ls_structure_factor_coef Fsqd
_refine_ls_weighting_details 'calc w=1/[\s^2^(Fo^2^)+(0.1811P)^2^+0.0000P] where P=(Fo^2^+2Fc^2^)/3'
_refine_ls_weighting_scheme calc
_refine_ls_wR_factor_gt 0.2514
_refine_ls_wR_factor_ref 0.2849
_reflns_number_gt 2902
_reflns_number_total 4260
_reflns_threshold_expression >2sigma(I)
_cod_data_source_file c6ra02982e2.cif
_cod_data_source_block ms79
_cod_depositor_comments
;
The following automatic conversions were performed:

'_symmetry_cell_setting' value 'Triclinic' changed to 'triclinic'
according to
/usr/data/users/saulius/crontab/automatic-downloads/rss-feeds/RSC/lib/dictionaries/cif_core.dic
dictionary named 'cif_core.dic' version 2.4.2 from 2011-04-26.

'_exptl_absorpt_correction_type' value 'Empirical' changed to
'empirical' according to
/usr/data/users/saulius/crontab/automatic-downloads/rss-feeds/RSC/lib/dictionaries/cif_core.dic
dictionary named 'cif_core.dic' version 2.4.2 from 2011-04-26.

Automatic conversion script
Id: cif_fix_values 4268 2015-11-12 08:31:59Z antanas 
;
_cod_original_sg_symbol_H-M P-1
_cod_database_code 7224813

loop_
_symmetry_equiv_pos_as_xyz
'x, y, z'
'-x, -y, -z'

loop_
_atom_site_label
_atom_site_type_symbol
_atom_site_fract_x
_atom_site_fract_y
_atom_site_fract_z
_atom_site_U_iso_or_equiv
_atom_site_adp_type
_atom_site_occupancy
_atom_site_symmetry_multiplicity
_atom_site_calc_flag
_atom_site_refinement_flags
Ni1 Ni 0.44740(7) 0.02759(7) -0.12438(6) 0.0359(3) Uani 1 1 d .
S1 S 0.1457(2) 0.3684(2) -0.3031(2) 0.0678(6) Uani 1 1 d .
O1 O 0.3992(4) 0.0946(4) 0.0385(4) 0.0347(8) Uani 1 1 d .
O2 O 0.6217(5) 0.1538(4) -0.2466(4) 0.0478(10) Uani 1 1 d .
N1 N 0.4901(5) -0.0763(6) -0.2630(5) 0.0424(12) Uani 1 1 d .
N2 N 0.2785(5) -0.1029(5) -0.0249(4) 0.0379(10) Uani 1 1 d .
N3 N 0.3055(6) 0.1605(6) -0.1954(5) 0.0515(13) Uani 1 1 d .
N4 N 0.7315(7) 0.3485(6) -0.3130(6) 0.0565(14) Uani 1 1 d .
C17 C 0.2388(6) 0.2479(6) -0.2391(6) 0.0403(13) Uani 1 1 d .
C16 C 0.2567(6) 0.1052(6) 0.1138(5) 0.0381(12) Uani 1 1 d .
C9 C 0.4023(7) -0.1851(6) -0.2151(6) 0.0432(13) Uani 1 1 d .
C11 C 0.1408(6) 0.0210(7) 0.1327(6) 0.0428(14) Uani 1 1 d .
C18 C 0.6311(7) 0.2597(6) -0.2317(6) 0.0468(14) Uani 1 1 d .
H18 H 0.5614 0.2799 -0.1562 0.056 Uiso 1 1 calc R
C10 C 0.1569(6) -0.0804(7) 0.0691(6) 0.0445(14) Uani 1 1 d .
H10 H 0.0746 -0.1346 0.0965 0.053 Uiso 1 1 calc R
C8 C 0.2877(7) -0.2031(6) -0.0846(6) 0.0424(13) Uani 1 1 d .
C12 C -0.0075(7) 0.0369(8) 0.2208(7) 0.0550(17) Uani 1 1 d .
H12 H -0.0837 -0.0198 0.2365 0.066 Uiso 1 1 calc R
C1 C 0.5950(9) -0.0577(7) -0.3820(6) 0.0543(17) Uani 1 1 d .
H1 H 0.6552 0.0158 -0.4157 0.065 Uiso 1 1 calc R
C4 C 0.4202(9) -0.2769(8) -0.2901(8) 0.0586(18) Uani 1 1 d .
C13 C -0.0392(8) 0.1381(9) 0.2841(8) 0.067(2) Uani 1 1 d .
H13 H -0.1362 0.1488 0.3414 0.081 Uiso 1 1 calc R
C2 C 0.6180(10) -0.1472(9) -0.4599(7) 0.068(2) Uani 1 1 d .
H2 H 0.6938 -0.1322 -0.5431 0.082 Uiso 1 1 calc R
C3 C 0.5347(9) -0.2499(9) -0.4165(7) 0.064(2) Uani 1 1 d .
H3 H 0.5509 -0.3067 -0.4698 0.077 Uiso 1 1 calc R
C7 C 0.2015(9) -0.3110(8) -0.0353(8) 0.066(2) Uani 1 1 d .
H7 H 0.1274 -0.3231 0.0486 0.079 Uiso 1 1 calc R
C14 C 0.0714(8) 0.2191(9) 0.2613(8) 0.071(2) Uani 1 1 d .
H14 H 0.0491 0.2864 0.3029 0.085 Uiso 1 1 calc R
C19 C 0.8446(9) 0.3155(9) -0.4294(7) 0.070(2) Uani 1 1 d .
H19A H 0.9112 0.3877 -0.4805 0.104 Uiso 1 1 calc R
H19B H 0.7951 0.2958 -0.4835 0.104 Uiso 1 1 calc R
H19C H 0.9017 0.2413 -0.4007 0.104 Uiso 1 1 calc R
C15 C 0.2179(7) 0.2061(8) 0.1780(7) 0.0540(17) Uani 1 1 d .
H15 H 0.2913 0.2646 0.1643 0.065 Uiso 1 1 calc R
C5 C 0.3300(10) -0.3839(10) -0.2345(10) 0.079(3) Uani 1 1 d .
H5 H 0.3420 -0.4444 -0.2831 0.095 Uiso 1 1 calc R
C20 C 0.7411(12) 0.4705(9) -0.2853(11) 0.087(3) Uani 1 1 d .
H20A H 0.8217 0.5212 -0.3566 0.131 Uiso 1 1 calc R
H20B H 0.7603 0.4542 -0.2033 0.131 Uiso 1 1 calc R
H20C H 0.6475 0.5171 -0.2777 0.131 Uiso 1 1 calc R
C6 C 0.2190(11) -0.4063(10) -0.1055(11) 0.090(3) Uani 1 1 d .
H6 H 0.1599 -0.4806 -0.0684 0.108 Uiso 1 1 calc R

loop_
_atom_site_aniso_label
_atom_site_aniso_U_11
_atom_site_aniso_U_22
_atom_site_aniso_U_33
_atom_site_aniso_U_23
_atom_site_aniso_U_13
_atom_site_aniso_U_12
Ni1 0.0336(4) 0.0456(5) 0.0287(4) -0.0142(3) -0.0065(3) -0.0042(3)
S1 0.0657(12) 0.0613(12) 0.0732(12) -0.0120(10) -0.0279(10) 0.0121(9)
O1 0.0287(18) 0.042(2) 0.0311(18) -0.0145(15) -0.0028(14) -0.0039(15)
O2 0.049(2) 0.046(3) 0.041(2) -0.0097(18) -0.0074(18) -0.0042(19)
N1 0.037(2) 0.061(3) 0.032(2) -0.019(2) -0.0111(19) 0.006(2)
N2 0.033(2) 0.048(3) 0.033(2) -0.015(2) -0.0070(18) -0.006(2)
N3 0.048(3) 0.063(4) 0.046(3) -0.015(3) -0.018(2) 0.001(3)
N4 0.065(4) 0.041(3) 0.053(3) -0.003(2) -0.013(3) -0.010(3)
C17 0.034(3) 0.046(3) 0.039(3) -0.017(2) -0.004(2) -0.008(2)
C16 0.032(3) 0.046(3) 0.038(3) -0.018(2) -0.009(2) 0.002(2)
C9 0.043(3) 0.049(4) 0.046(3) -0.023(3) -0.018(3) 0.003(3)
C11 0.032(3) 0.061(4) 0.036(3) -0.022(3) -0.003(2) -0.006(2)
C18 0.041(3) 0.045(4) 0.048(3) -0.007(3) -0.011(3) -0.001(3)
C10 0.031(3) 0.058(4) 0.045(3) -0.020(3) -0.006(2) -0.013(3)
C8 0.039(3) 0.054(4) 0.040(3) -0.021(3) -0.011(2) -0.007(3)
C12 0.029(3) 0.084(5) 0.049(3) -0.027(3) -0.001(2) -0.008(3)
C1 0.066(4) 0.059(4) 0.033(3) -0.019(3) -0.008(3) 0.006(3)
C4 0.062(4) 0.064(5) 0.063(4) -0.037(4) -0.023(3) 0.007(3)
C13 0.037(3) 0.098(6) 0.061(4) -0.039(4) 0.003(3) 0.004(4)
C2 0.079(5) 0.092(6) 0.042(4) -0.040(4) -0.019(4) 0.015(5)
C3 0.067(5) 0.083(6) 0.054(4) -0.043(4) -0.017(3) 0.011(4)
C7 0.053(4) 0.074(5) 0.070(5) -0.036(4) -0.004(3) -0.014(4)
C14 0.048(4) 0.097(6) 0.077(5) -0.058(5) -0.012(4) 0.018(4)
C19 0.060(4) 0.081(6) 0.049(4) -0.003(4) 0.000(3) -0.023(4)
C15 0.037(3) 0.065(4) 0.063(4) -0.038(3) -0.002(3) -0.006(3)
C5 0.070(5) 0.092(7) 0.096(6) -0.064(6) -0.024(5) 0.003(5)
C20 0.086(6) 0.056(5) 0.108(7) -0.006(5) -0.032(6) -0.003(4)
C6 0.079(6) 0.078(6) 0.120(8) -0.060(6) -0.010(5) -0.026(5)

loop_
_atom_type_symbol
_atom_type_description
_atom_type_scat_dispersion_real
_atom_type_scat_dispersion_imag
_atom_type_scat_source
C C 0.0033 0.0016 'International Tables Vol C Tables 4.2.6.8 and 6.1.1.4'
H H 0.0000 0.0000 'International Tables Vol C Tables 4.2.6.8 and 6.1.1.4'
N N 0.0061 0.0033 'International Tables Vol C Tables 4.2.6.8 and 6.1.1.4'
O O 0.0106 0.0060 'International Tables Vol C Tables 4.2.6.8 and 6.1.1.4'
S S 0.1246 0.1234 'International Tables Vol C Tables 4.2.6.8 and 6.1.1.4'
Ni Ni 0.3393 1.1124 'International Tables Vol C Tables 4.2.6.8 and 6.1.1.4'

loop_
_geom_angle_atom_site_label_1
_geom_angle_atom_site_label_2
_geom_angle_atom_site_label_3
_geom_angle
_geom_angle_site_symmetry_3
O1 Ni1 N2 90.40(17) .
O1 Ni1 N3 92.0(2) .
N2 Ni1 N3 91.2(2) .
O1 Ni1 N1 168.52(19) .
N2 Ni1 N1 81.2(2) .
N3 Ni1 N1 96.0(2) .
O1 Ni1 O2 96.61(17) .
N2 Ni1 O2 172.91(18) .
N3 Ni1 O2 87.5(2) .
N1 Ni1 O2 92.02(19) .
O1 Ni1 O1 81.92(16) 2_655
N2 Ni1 O1 92.37(17) 2_655
N3 Ni1 O1 172.93(19) 2_655
N1 Ni1 O1 90.60(17) 2_655
O2 Ni1 O1 89.66(16) 2_655
C16 O1 Ni1 119.7(3) .
C16 O1 Ni1 119.7(3) 2_655
Ni1 O1 Ni1 98.08(16) 2_655
C18 O2 Ni1 122.9(4) .
C1 N1 C9 118.4(6) .
C1 N1 Ni1 129.0(5) .
C9 N1 Ni1 112.3(4) .
C10 N2 C8 122.4(5) .
C10 N2 Ni1 122.2(4) .
C8 N2 Ni1 113.9(4) .
C17 N3 Ni1 171.1(5) .
C18 N4 C20 122.5(7) .
C18 N4 C19 117.4(7) .
C20 N4 C19 119.8(7) .
N3 C17 S1 178.6(6) .
O1 C16 C15 118.2(5) .
O1 C16 C11 123.7(5) .
C15 C16 C11 118.1(5) .
N1 C9 C4 122.1(6) .
N1 C9 C8 117.4(5) .
C4 C9 C8 120.5(6) .
C16 C11 C12 119.2(6) .
C16 C11 C10 125.9(5) .
C12 C11 C10 114.9(6) .
O2 C18 N4 125.6(7) .
N2 C10 C11 124.8(5) .
C7 C8 N2 127.7(6) .
C7 C8 C9 118.0(6) .
N2 C8 C9 114.3(5) .
C13 C12 C11 120.2(6) .
N1 C1 C2 121.4(8) .
C5 C4 C3 125.5(7) .
C5 C4 C9 118.6(7) .
C3 C4 C9 115.9(7) .
C14 C13 C12 119.5(6) .
C3 C2 C1 120.8(7) .
C2 C3 C4 121.2(7) .
C8 C7 C6 123.1(7) .
C13 C14 C15 122.3(7) .
C14 C15 C16 120.7(6) .
C4 C5 C6 122.5(8) .
C7 C6 C5 117.3(8) .

loop_
_geom_bond_atom_site_label_1
_geom_bond_atom_site_label_2
_geom_bond_distance
_geom_bond_site_symmetry_2
Ni1 O1 2.020(4) .
Ni1 N2 2.022(5) .
Ni1 N3 2.051(6) .
Ni1 N1 2.051(5) .
Ni1 O2 2.061(4) .
Ni1 O1 2.157(4) 2_655
S1 C17 1.630(7) .
O1 C16 1.323(6) .
O1 Ni1 2.157(4) 2_655
O2 C18 1.211(8) .
N1 C1 1.317(8) .
N1 C9 1.371(9) .
N2 C10 1.304(8) .
N2 C8 1.394(8) .
N3 C17 1.165(9) .
N4 C18 1.313(9) .
N4 C20 1.446(12) .
N4 C19 1.461(10) .
C16 C15 1.407(9) .
C16 C11 1.416(9) .
C9 C4 1.422(10) .
C9 C8 1.444(8) .
C11 C12 1.423(8) .
C11 C10 1.424(9) .
C8 C7 1.354(10) .
C12 C13 1.405(11) .
C1 C2 1.417(11) .
C4 C5 1.365(12) .
C4 C3 1.409(11) .
C13 C14 1.342(12) .
C2 C3 1.297(13) .
C7 C6 1.414(12) .
C14 C15 1.385(9) .
C5 C6 1.416(13) .
